data_7152560
loop_
_publ_author_name
'Nakamura, Mitsunori'
'Tahara, Hiroyuki'
'Takahashi, Kohtaro'
'Nagata, Toshi'
'Uoyama, Hiroki'
'Kuzuhara, Daiki'
'Mori, Shigeki'
'Okujima, Tetsuo'
'Yamada, Hiroko'
'Uno, Hidemitsu'

_publ_section_title
;
 \p-Fused bis-BODIPY as a candidate for NIR dyes.
;
_journal_issue 34
_journal_name_full 'Organic &amp; biomolecular chemistry'
_journal_page_first 6840
_journal_page_last 6849
_journal_paper_doi 10.1039/c2ob25930c
_journal_volume 10
_journal_year 2012
_chemical_formula_moiety '4(C34 H40 B2 F4 N4), 4(C6 H5 Cl) '
_chemical_formula_sum 'C160 H180 B8 Cl4 F16 N16'
_chemical_formula_weight 2859.56
_space_group_IT_number 14
_symmetry_cell_setting monoclinic
_symmetry_Int_Tables_number 14
_symmetry_space_group_name_Hall '-P 2ybc'
_symmetry_space_group_name_H-M 'P 1 21/c 1'
_atom_sites_solution_hydrogens geom
_atom_sites_solution_primary direct
_atom_sites_solution_secondary difmap
_cell_angle_alpha 90.00
_cell_angle_beta 118.0000(10)
_cell_angle_gamma 90.00
_cell_formula_units_Z 2
_cell_length_a 24.4208(4)
_cell_length_b 11.8609(2)
_cell_length_c 29.0741(5)
_cell_measurement_reflns_used 28016
_cell_measurement_temperature 100(2)
_cell_measurement_theta_max 68.2
_cell_measurement_theta_min 3.1
_cell_volume 7435.6(2)
_computing_cell_refinement PROCESS-AUTO
_computing_data_collection PROCESS-AUTO
_computing_data_reduction CrystalStructure
_computing_publication_material 'CrystalStructure 3.8.2'
_computing_structure_refinement SHELXL97
_computing_structure_solution SIR97
_diffrn_ambient_temperature 100(2)
_diffrn_detector_area_resol_mean 10.00
_diffrn_measured_fraction_theta_full 0.999
_diffrn_measured_fraction_theta_max 0.999
_diffrn_measurement_device_type 'Rigaku RAXIS-RAPID'
_diffrn_measurement_method \w
_diffrn_radiation_monochromator graphite
_diffrn_radiation_source 'VariMax 2.4 kW Ultra fine focus'
_diffrn_radiation_type CuK\a
_diffrn_radiation_wavelength 1.54187
_diffrn_reflns_av_R_equivalents 0.0469
_diffrn_reflns_av_sigmaI/netI 0.0371
_diffrn_reflns_limit_h_max 29
_diffrn_reflns_limit_h_min -29
_diffrn_reflns_limit_k_max 14
_diffrn_reflns_limit_k_min -14
_diffrn_reflns_limit_l_max 35
_diffrn_reflns_limit_l_min -35
_diffrn_reflns_number 83677
_diffrn_reflns_theta_full 68.25
_diffrn_reflns_theta_max 68.25
_diffrn_reflns_theta_min 3.07
_exptl_absorpt_coefficient_mu 1.359
_exptl_absorpt_correction_T_max 0.873
_exptl_absorpt_correction_T_min 0.718
_exptl_absorpt_correction_type multi-scan
_exptl_absorpt_process_details
;
Higashi, T. (1995). Program for Absorption Correction.
Rigaku Corporation, Tokyo, Japan.
;
_exptl_crystal_colour green
_exptl_crystal_density_diffrn 1.277
_exptl_crystal_density_method 'not measured'
_exptl_crystal_description prism
_exptl_crystal_F_000 3008
_exptl_crystal_size_max 0.24
_exptl_crystal_size_mid 0.22
_exptl_crystal_size_min 0.10
_refine_diff_density_max 0.358
_refine_diff_density_min -0.546
_refine_diff_density_rms 0.041
_refine_ls_extinction_method none
_refine_ls_goodness_of_fit_ref 1.177
_refine_ls_hydrogen_treatment constr
_refine_ls_matrix_type full
_refine_ls_number_parameters 1193
_refine_ls_number_reflns 13608
_refine_ls_number_restraints 711
_refine_ls_restrained_S_all 1.203
_refine_ls_R_factor_all 0.0552
_refine_ls_R_factor_gt 0.0438
_refine_ls_shift/su_max 0.001
_refine_ls_shift/su_mean 0.000
_refine_ls_structure_factor_coef Fsqd
_refine_ls_weighting_details 'calc w=1/[\s^2^(Fo^2^)+(0.0658P)^2^+0.5113P] where P=(Fo^2^+2Fc^2^)/3'
_refine_ls_weighting_scheme calc
_refine_ls_wR_factor_gt 0.1236
_refine_ls_wR_factor_ref 0.1326
_reflns_number_gt 10614
_reflns_number_total 13608
_reflns_threshold_expression >2sigma(I)
_cod_data_source_file c2ob25930c.txt
_cod_data_source_block '_20100730'
_cod_original_formula_sum 'C160 H180 B8 Cl4 F16 N16 '
_cod_database_code 7152560

loop_
_symmetry_equiv_pos_as_xyz
'x, y, z'
'-x, y+1/2, -z+1/2'
'-x, -y, -z'
'x, -y-1/2, z-1/2'

loop_
_atom_site_label
_atom_site_type_symbol
_atom_site_fract_x
_atom_site_fract_y
_atom_site_fract_z
_atom_site_U_iso_or_equiv
_atom_site_adp_type
_atom_site_occupancy
_atom_site_symmetry_multiplicity
_atom_site_calc_flag
_atom_site_refinement_flags
_atom_site_disorder_assembly
_atom_site_disorder_group
Cl1 Cl 0.20696(10) 0.45900(15) 0.77960(5) 0.0837(6) Uani 0.663(4) 1 d PDU A 1
C69 C 0.2317(3) 0.4460(5) 0.7325(2) 0.0480(15) Uani 0.663(4) 1 d PDU A 1
C70 C 0.2847(3) 0.5015(6) 0.7417(3) 0.0636(19) Uani 0.663(4) 1 d PDU A 1
H70 H 0.3081 0.5427 0.7729 0.076 Uiso 0.663(4) 1 calc PR A 1
C71 C 0.3025(3) 0.4947(6) 0.7031(4) 0.071(2) Uani 0.663(4) 1 d PDU A 1
H71 H 0.3388 0.5337 0.7079 0.085 Uiso 0.663(4) 1 calc PR A 1
C72 C 0.2705(3) 0.4350(7) 0.6589(3) 0.064(2) Uani 0.663(4) 1 d PDU A 1
H72 H 0.2848 0.4323 0.6336 0.077 Uiso 0.663(4) 1 calc PR A 1
C73 C 0.2168(3) 0.3775(6) 0.6500(3) 0.0463(14) Uani 0.663(4) 1 d PDU A 1
H73 H 0.1945 0.3347 0.6192 0.056 Uiso 0.663(4) 1 calc PR A 1
C74 C 0.1965(3) 0.3840(5) 0.6871(2) 0.0373(11) Uani 0.663(4) 1 d PDU A 1
H74 H 0.1595 0.3471 0.6818 0.045 Uiso 0.663(4) 1 calc PR A 1
Cl1A Cl 0.2392(4) 0.5013(5) 0.7925(3) 0.131(3) Uani 0.261(4) 1 d PDU B 2
C69A C 0.2490(8) 0.4676(16) 0.7398(6) 0.055(4) Uani 0.261(4) 1 d PDU B 2
C70A C 0.2951(8) 0.5021(14) 0.7288(5) 0.037(3) Uani 0.261(4) 1 d PDU B 2
H70A H 0.3266 0.5494 0.7534 0.044 Uiso 0.261(4) 1 calc PR B 2
C71A C 0.2993(8) 0.4731(11) 0.6845(5) 0.039(3) Uani 0.261(4) 1 d PDU B 2
H71A H 0.3322 0.4999 0.6787 0.047 Uiso 0.261(4) 1 calc PR B 2
C72A C 0.2535(8) 0.4035(13) 0.6487(6) 0.052(4) Uani 0.261(4) 1 d PDU B 2
H72A H 0.2545 0.3794 0.6179 0.062 Uiso 0.261(4) 1 calc PR B 2
C73A C 0.2053(9) 0.3695(18) 0.6596(8) 0.070(6) Uani 0.261(4) 1 d PDU B 2
H73A H 0.1723 0.3260 0.6342 0.084 Uiso 0.261(4) 1 calc PR B 2
C74A C 0.2034(9) 0.3959(17) 0.7050(8) 0.072(5) Uani 0.261(4) 1 d PDU B 2
H74A H 0.1721 0.3661 0.7123 0.087 Uiso 0.261(4) 1 calc PR B 2
Cl1B Cl 0.3122(5) 0.4661(8) 0.6388(4) 0.087(4) Uani 0.0764(19) 1 d PDU C 3
C69B C 0.2781(17) 0.447(3) 0.6779(14) 0.080(8) Uani 0.0764(19) 1 d PDU C 3
C70B C 0.225(2) 0.381(4) 0.6576(17) 0.078(8) Uani 0.0764(19) 1 d PDU C 3
H70B H 0.2093 0.3504 0.6234 0.094 Uiso 0.0764(19) 1 calc PR C 3
C71B C 0.195(2) 0.358(4) 0.6865(18) 0.078(9) Uani 0.0764(19) 1 d PDU C 3
H71B H 0.1593 0.3098 0.6727 0.093 Uiso 0.0764(19) 1 calc PR C 3
C72B C 0.216(2) 0.405(4) 0.7356(17) 0.077(8) Uani 0.0764(19) 1 d PDU C 3
H72B H 0.1923 0.3984 0.7539 0.092 Uiso 0.0764(19) 1 calc PR C 3
C73B C 0.272(2) 0.464(4) 0.7575(14) 0.078(8) Uani 0.0764(19) 1 d PDU C 3
H73B H 0.2909 0.4842 0.7932 0.093 Uiso 0.0764(19) 1 calc PR C 3
C74B C 0.300(2) 0.492(5) 0.7271(17) 0.079(8) Uani 0.0764(19) 1 d PDU C 3
H74B H 0.3341 0.5419 0.7403 0.095 Uiso 0.0764(19) 1 calc PR C 3
Cl2 Cl 0.08324(8) 0.19426(12) 0.54756(6) 0.0834(4) Uani 0.50 1 d PDU D -1
C75 C 0.0392(4) 0.0764(5) 0.5224(3) 0.0475(17) Uani 0.50 1 d PDU D -1
C76 C 0.0639(4) -0.0332(6) 0.5305(4) 0.0372(14) Uani 0.50 1 d PDU D -1
H76 H 0.1075 -0.0423 0.5511 0.045 Uiso 0.50 1 calc PR D -1
C77 C 0.0281(4) -0.1278(7) 0.5099(5) 0.057(2) Uani 0.50 1 d PDU D -1
H77 H 0.0477 -0.1995 0.5159 0.069 Uiso 0.50 1 calc PR D -1
C78 C -0.0338(4) -0.1211(8) 0.4816(3) 0.070(2) Uani 0.50 1 d PDU D -1
H78 H -0.0588 -0.1867 0.4686 0.084 Uiso 0.50 1 calc PR D -1
C79 C -0.0603(5) -0.0116(9) 0.4719(4) 0.072(3) Uani 0.50 1 d PDU D -1
H79 H -0.1040 -0.0053 0.4515 0.086 Uiso 0.50 1 calc PR D -1
C80 C -0.0262(6) 0.0868(8) 0.4904(6) 0.072(3) Uani 0.50 1 d PDU D -1
H80 H -0.0458 0.1586 0.4821 0.086 Uiso 0.50 1 calc PR D -1
Cl3A Cl 0.5167(7) 0.6302(10) 0.5087(5) 0.139(4) Uani 0.126(3) 1 d PDU E -2
C81A C 0.5085(10) 0.4879(11) 0.5015(6) 0.101(4) Uani 0.126(3) 1 d PDU E -2
C82A C 0.4512(10) 0.4341(16) 0.4833(14) 0.099(4) Uani 0.126(3) 1 d PDU E -2
H82A H 0.4149 0.4765 0.4756 0.118 Uiso 0.126(3) 1 calc PR E -2
C83A C 0.4479(9) 0.3170(16) 0.4767(9) 0.097(4) Uani 0.126(3) 1 d PDU E -2
H83A H 0.4086 0.2816 0.4637 0.116 Uiso 0.126(3) 1 calc PR E -2
C84A C 0.4985(10) 0.2510(15) 0.4879(11) 0.093(4) Uani 0.126(3) 1 d PDU E -2
H84A H 0.4947 0.1721 0.4813 0.112 Uiso 0.126(3) 1 calc PR E -2
C85A C 0.5566(9) 0.3051(15) 0.5098(11) 0.099(4) Uani 0.126(3) 1 d PDU E -2
H85A H 0.5933 0.2615 0.5212 0.119 Uiso 0.126(3) 1 calc PR E -2
C86A C 0.5606(10) 0.4209(14) 0.5147(18) 0.101(4) Uani 0.126(3) 1 d PDU E -2
H86A H 0.6000 0.4560 0.5276 0.121 Uiso 0.126(3) 1 calc PR E -2
Cl3 Cl 0.47366(19) 0.7137(4) 0.49124(14) 0.1179(14) Uani 0.374(3) 1 d PDU F -3
C81 C 0.4896(4) 0.5721(6) 0.4959(3) 0.0761(17) Uani 0.374(3) 1 d PDU F -3
C82 C 0.4438(5) 0.4946(8) 0.4838(5) 0.074(2) Uani 0.374(3) 1 d PDU F -3
H82 H 0.4032 0.5198 0.4751 0.089 Uiso 0.374(3) 1 calc PR F -3
C83 C 0.4548(4) 0.3799(9) 0.4837(4) 0.079(2) Uani 0.374(3) 1 d PDU F -3
H83 H 0.4213 0.3278 0.4704 0.095 Uiso 0.374(3) 1 calc PR F -3
C84 C 0.5180(4) 0.3414(8) 0.5041(5) 0.072(2) Uani 0.374(3) 1 d PDU F -3
H84 H 0.5284 0.2637 0.5102 0.087 Uiso 0.374(3) 1 calc PR F -3
C85 C 0.5616(4) 0.4215(7) 0.5141(4) 0.0683(17) Uani 0.374(3) 1 d PDU F -3
H85 H 0.6023 0.3973 0.5227 0.082 Uiso 0.374(3) 1 calc PR F -3
C86 C 0.5509(5) 0.5374(8) 0.5128(5) 0.0714(19) Uani 0.374(3) 1 d PDU F -3
H86 H 0.5838 0.5903 0.5230 0.086 Uiso 0.374(3) 1 calc PR F -3
F1 F 0.38373(5) 0.68644(8) 0.80800(4) 0.0429(3) Uani 1 1 d . . .
F2 F 0.47287(5) 0.78562(8) 0.83422(4) 0.0399(3) Uani 1 1 d . . .
F3 F 0.22911(5) 0.43445(8) 0.46111(4) 0.0364(2) Uani 1 1 d . . .
F4 F 0.29722(5) 0.47393(8) 0.43105(4) 0.0365(2) Uani 1 1 d . . .
F5 F 0.21125(5) -0.01245(8) 0.57515(4) 0.0359(2) Uani 1 1 d . . .
F6 F 0.26943(4) -0.05216(8) 0.53532(4) 0.0380(3) Uani 1 1 d . . .
F7 F 0.11761(6) 0.27798(9) 0.21398(4) 0.0521(3) Uani 1 1 d . . .
F8 F 0.03109(5) 0.38316(8) 0.18796(4) 0.0441(3) Uani 1 1 d . . .
N1 N 0.41972(7) 0.72278(12) 0.74472(5) 0.0302(3) Uani 1 1 d . . .
N2 N 0.37639(7) 0.87793(12) 0.77669(5) 0.0329(3) Uani 1 1 d . . .
N3 N 0.33284(7) 0.49357(11) 0.52348(5) 0.0289(3) Uani 1 1 d . . .
N4 N 0.31409(7) 0.30302(11) 0.48199(5) 0.0295(3) Uani 1 1 d . . .
N5 N 0.16890(6) 0.03764(11) 0.48411(5) 0.0270(3) Uani 1 1 d . . .
N6 N 0.17693(6) -0.16365(11) 0.51180(5) 0.0279(3) Uani 1 1 d . . .
N7 N 0.08218(6) 0.31686(11) 0.27670(5) 0.0302(3) Uani 1 1 d . . .
N8 N 0.12925(7) 0.46744(12) 0.24688(5) 0.0306(3) Uani 1 1 d . . .
C1 C 0.44482(8) 0.62374(14) 0.73941(6) 0.0312(4) Uani 1 1 d . . .
C2 C 0.44119(8) 0.62074(14) 0.68994(6) 0.0307(4) Uani 1 1 d . . .
C3 C 0.41394(8) 0.72079(14) 0.66484(6) 0.0301(4) Uani 1 1 d . . .
C4 C 0.40054(8) 0.78493(14) 0.69874(6) 0.0293(4) Uani 1 1 d . . .
C5 C 0.37243(8) 0.89004(14) 0.69262(6) 0.0315(4) Uani 1 1 d . . .
H5 H 0.3609 0.9307 0.6612 0.038 Uiso 1 1 calc R . .
C6 C 0.36086(8) 0.93675(14) 0.73017(7) 0.0322(4) Uani 1 1 d . . .
C7 C 0.32957(8) 1.03855(15) 0.73045(7) 0.0363(4) Uani 1 1 d . . .
C8 C 0.32528(9) 1.03909(15) 0.77599(7) 0.0376(4) Uani 1 1 d . . .
C9 C 0.35509(9) 0.93954(16) 0.80396(7) 0.0367(4) Uani 1 1 d . . .
C10 C 0.33407(8) 0.60767(14) 0.53065(6) 0.0299(4) Uani 1 1 d . . .
C11 C 0.37988(8) 0.63245(14) 0.58144(6) 0.0306(4) Uani 1 1 d . . .
C12 C 0.40662(8) 0.53138(14) 0.60617(6) 0.0304(4) Uani 1 1 d . . .
C13 C 0.37799(8) 0.44456(14) 0.56984(6) 0.0304(4) Uani 1 1 d . . .
C14 C 0.39006(8) 0.32923(14) 0.57211(7) 0.0309(4) Uani 1 1 d . . .
H14 H 0.4203 0.2975 0.6040 0.037 Uiso 1 1 calc R . .
C15 C 0.35948(8) 0.26003(14) 0.52954(6) 0.0307(4) Uani 1 1 d . . .
C16 C 0.36627(8) 0.14205(14) 0.52322(7) 0.0326(4) Uani 1 1 d . . .
C17 C 0.32490(9) 0.11618(14) 0.47193(7) 0.0337(4) Uani 1 1 d . . .
C18 C 0.29325(8) 0.21734(14) 0.44768(7) 0.0312(4) Uani 1 1 d . . .
C19 C 0.46150(8) 0.54322(15) 0.65943(7) 0.0334(4) Uani 1 1 d . . .
H19 H 0.4788 0.4696 0.6771 0.040 Uiso 1 1 calc R . .
C20 C 0.50834(9) 0.61534(17) 0.64926(8) 0.0428(5) Uani 1 1 d . . .
H20A H 0.5460 0.6294 0.6827 0.051 Uiso 1 1 calc R . .
H20B H 0.5208 0.5728 0.6264 0.051 Uiso 1 1 calc R . .
C21 C 0.47940(9) 0.72953(16) 0.62331(8) 0.0419(5) Uani 1 1 d . . .
H21A H 0.4815 0.7373 0.5903 0.050 Uiso 1 1 calc R . .
H21B H 0.5034 0.7921 0.6466 0.050 Uiso 1 1 calc R . .
C22 C 0.40996(8) 0.73712(14) 0.61206(6) 0.0329(4) Uani 1 1 d . . .
H22 H 0.3887 0.8085 0.5944 0.039 Uiso 1 1 calc R . .
C23 C 0.47099(9) 0.53690(15) 0.78156(7) 0.0391(4) Uani 1 1 d . . .
H23A H 0.5008 0.5726 0.8142 0.059 Uiso 0.663(4) 1 calc PR . .
H23B H 0.4920 0.4783 0.7719 0.059 Uiso 0.663(4) 1 calc PR . .
H23C H 0.4374 0.5030 0.7862 0.059 Uiso 0.663(4) 1 calc PR . .
H23D H 0.4526 0.4633 0.7674 0.059 Uiso 0.337(4) 1 calc PR . .
H23E H 0.4615 0.5576 0.8097 0.059 Uiso 0.337(4) 1 calc PR . .
H23F H 0.5161 0.5329 0.7953 0.059 Uiso 0.337(4) 1 calc PR . .
C24 C 0.30972(10) 1.12626(15) 0.68864(8) 0.0442(5) Uani 1 1 d . . .
H24A H 0.2806 1.1790 0.6923 0.053 Uiso 1 1 calc R . .
H24B H 0.2874 1.0892 0.6542 0.053 Uiso 1 1 calc R . .
C25 C 0.36456(11) 1.19329(18) 0.69074(9) 0.0552(6) Uani 1 1 d . . .
H25A H 0.3853 1.2340 0.7239 0.083 Uiso 1 1 calc R . .
H25B H 0.3494 1.2473 0.6619 0.083 Uiso 1 1 calc R . .
H25C H 0.3940 1.1414 0.6878 0.083 Uiso 1 1 calc R . .
C26 C 0.29653(9) 1.12839(17) 0.79469(8) 0.0459(5) Uani 1 1 d . . .
H26A H 0.2803 1.0926 0.8166 0.055 Uiso 1 1 calc R . .
H26B H 0.2611 1.1626 0.7642 0.055 Uiso 1 1 calc R . .
C27 C 0.34205(10) 1.22094(18) 0.82599(9) 0.0591(6) Uani 1 1 d . . .
H27A H 0.3750 1.1889 0.8582 0.089 Uiso 1 1 calc R . .
H27B H 0.3202 1.2797 0.8346 0.089 Uiso 1 1 calc R . .
H27C H 0.3602 1.2537 0.8053 0.089 Uiso 1 1 calc R . .
C28 C 0.36414(10) 0.90398(18) 0.85611(7) 0.0475(5) Uani 1 1 d . . .
H28A H 0.3507 0.8256 0.8545 0.071 Uiso 0.730(11) 1 calc PR . .
H28B H 0.3396 0.9526 0.8667 0.071 Uiso 0.730(11) 1 calc PR . .
H28C H 0.4081 0.9103 0.8815 0.071 Uiso 0.730(11) 1 calc PR . .
H28D H 0.3816 0.9668 0.8807 0.071 Uiso 0.270(11) 1 calc PR . .
H28E H 0.3927 0.8397 0.8684 0.071 Uiso 0.270(11) 1 calc PR . .
H28F H 0.3241 0.8820 0.8536 0.071 Uiso 0.270(11) 1 calc PR . .
C29 C 0.29233(9) 0.68679(14) 0.48903(7) 0.0352(4) Uani 1 1 d . . .
H29A H 0.3063 0.6940 0.4626 0.053 Uiso 1 1 calc R . .
H29B H 0.2934 0.7609 0.5043 0.053 Uiso 1 1 calc R . .
H29C H 0.2498 0.6575 0.4728 0.053 Uiso 1 1 calc R . .
C30 C 0.41018(9) 0.06479(15) 0.56470(7) 0.0418(5) Uani 1 1 d . . .
H30A H 0.3925 -0.0123 0.5578 0.050 Uiso 1 1 calc R . .
H30B H 0.4143 0.0894 0.5987 0.050 Uiso 1 1 calc R . .
C31 C 0.47429(10) 0.0611(2) 0.56819(8) 0.0603(6) Uani 1 1 d . . .
H31A H 0.4705 0.0398 0.5343 0.091 Uiso 1 1 calc R . .
H31B H 0.4999 0.0055 0.5944 0.091 Uiso 1 1 calc R . .
H31C H 0.4937 0.1356 0.5781 0.091 Uiso 1 1 calc R . .
C32 C 0.31376(10) 0.00304(15) 0.44549(8) 0.0430(5) Uani 1 1 d . . .
H32A H 0.2695 -0.0025 0.4192 0.052 Uiso 1 1 calc R . .
H32B H 0.3222 -0.0568 0.4717 0.052 Uiso 1 1 calc R . .
C33 C 0.35350(12) -0.01793(19) 0.41888(9) 0.0615(6) Uani 1 1 d . . .
H33A H 0.3454 0.0408 0.3928 0.092 Uiso 1 1 calc R . .
H33B H 0.3433 -0.0918 0.4018 0.092 Uiso 1 1 calc R . .
H33C H 0.3974 -0.0163 0.4449 0.092 Uiso 1 1 calc R . .
C34 C 0.24311(8) 0.22998(15) 0.39308(6) 0.0353(4) Uani 1 1 d . . .
H34A H 0.2033 0.2089 0.3911 0.053 Uiso 1 1 calc R . .
H34B H 0.2517 0.1808 0.3702 0.053 Uiso 1 1 calc R . .
H34C H 0.2413 0.3085 0.3820 0.053 Uiso 1 1 calc R . .
C35 C 0.17241(8) 0.15287(13) 0.48458(6) 0.0274(4) Uani 1 1 d . . .
C36 C 0.12593(8) 0.19431(13) 0.43667(6) 0.0276(4) Uani 1 1 d . . .
C37 C 0.09364(8) 0.10259(14) 0.40691(6) 0.0285(4) Uani 1 1 d . . .
C38 C 0.12008(8) 0.00456(14) 0.43596(6) 0.0276(4) Uani 1 1 d . . .
C39 C 0.10240(8) -0.10705(14) 0.42507(6) 0.0290(4) Uani 1 1 d . . .
H39 H 0.0705 -0.1268 0.3914 0.035 Uiso 1 1 calc R . .
C40 C 0.13008(8) -0.19044(14) 0.46201(6) 0.0285(4) Uani 1 1 d . . .
C41 C 0.11416(8) -0.30592(14) 0.46080(7) 0.0306(4) Uani 1 1 d . . .
C42 C 0.15109(8) -0.34782(14) 0.51067(7) 0.0323(4) Uani 1 1 d . . .
C43 C 0.18965(8) -0.25823(14) 0.54111(6) 0.0302(4) Uani 1 1 d . . .
C44 C 0.05420(8) 0.21900(14) 0.27936(6) 0.0330(4) Uani 1 1 d . . .
C45 C 0.05890(8) 0.21103(14) 0.32886(6) 0.0310(4) Uani 1 1 d . . .
C46 C 0.09050(8) 0.30485(13) 0.35757(6) 0.0287(4) Uani 1 1 d . . .
C47 C 0.10453(8) 0.37279(14) 0.32477(6) 0.0289(4) Uani 1 1 d . . .
C48 C 0.13642(8) 0.47442(14) 0.33245(6) 0.0299(4) Uani 1 1 d . . .
H48 H 0.1507 0.5120 0.3649 0.036 Uiso 1 1 calc R . .
C49 C 0.14796(8) 0.52244(14) 0.29450(6) 0.0310(4) Uani 1 1 d . . .
C50 C 0.18167(9) 0.62105(15) 0.29513(7) 0.0360(4) Uani 1 1 d . . .
C51 C 0.18416(8) 0.62288(15) 0.24847(7) 0.0358(4) Uani 1 1 d . . .
C52 C 0.15178(8) 0.52725(15) 0.21981(7) 0.0335(4) Uani 1 1 d . . .
C53 C 0.09902(8) 0.30793(14) 0.41263(6) 0.0300(4) Uani 1 1 d . . .
H53 H 0.1240 0.3736 0.4335 0.036 Uiso 1 1 calc R . .
C54 C 0.03083(9) 0.30575(15) 0.40499(8) 0.0387(4) Uani 1 1 d . . .
H54A H 0.0319 0.3043 0.4394 0.046 Uiso 1 1 calc R . .
H54B H 0.0087 0.3750 0.3866 0.046 Uiso 1 1 calc R . .
C55 C -0.00441(9) 0.20063(15) 0.37307(8) 0.0402(5) Uani 1 1 d . . .
H55A H -0.0422 0.2251 0.3416 0.048 Uiso 1 1 calc R . .
H55B H -0.0174 0.1534 0.3943 0.048 Uiso 1 1 calc R . .
C56 C 0.03711(8) 0.12924(14) 0.35640(7) 0.0328(4) Uani 1 1 d . . .
H56 H 0.0159 0.0611 0.3352 0.039 Uiso 1 1 calc R . .
C57 C 0.21823(8) 0.21610(14) 0.53082(6) 0.0324(4) Uani 1 1 d . . .
H57A H 0.2077 0.2085 0.5593 0.049 Uiso 1 1 calc R . .
H57B H 0.2174 0.2959 0.5218 0.049 Uiso 1 1 calc R . .
H57C H 0.2598 0.1856 0.5418 0.049 Uiso 1 1 calc R . .
C58 C 0.06639(9) -0.36638(15) 0.41436(7) 0.0385(4) Uani 1 1 d . . .
H58A H 0.0767 -0.4477 0.4180 0.046 Uiso 1 1 calc R . .
H58B H 0.0682 -0.3387 0.3830 0.046 Uiso 1 1 calc R . .
C59 C 0.00078(10) -0.35225(19) 0.40622(8) 0.0526(6) Uani 1 1 d . . .
H59A H -0.0015 -0.3790 0.4371 0.079 Uiso 1 1 calc R . .
H59B H -0.0277 -0.3962 0.3758 0.079 Uiso 1 1 calc R . .
H59C H -0.0108 -0.2724 0.4005 0.079 Uiso 1 1 calc R . .
C60 C 0.14876(11) -0.46389(15) 0.53035(8) 0.0459(5) Uani 1 1 d . . .
H60A H 0.1902 -0.4836 0.5589 0.055 Uiso 1 1 calc R . .
H60B H 0.1382 -0.5191 0.5019 0.055 Uiso 1 1 calc R . .
C61 C 0.10121(11) -0.4722(2) 0.55025(10) 0.0713(8) Uani 1 1 d . . .
H61A H 0.1134 -0.4221 0.5803 0.107 Uiso 1 1 calc R . .
H61B H 0.0993 -0.5500 0.5607 0.107 Uiso 1 1 calc R . .
H61C H 0.0604 -0.4497 0.5225 0.107 Uiso 1 1 calc R . .
C62 C 0.23963(9) -0.26310(15) 0.59615(6) 0.0365(4) Uani 1 1 d . . .
H62A H 0.2802 -0.2615 0.5969 0.055 Uiso 0.730(11) 1 calc PR . .
H62B H 0.2356 -0.3329 0.6124 0.055 Uiso 0.730(11) 1 calc PR . .
H62C H 0.2360 -0.1981 0.6153 0.055 Uiso 0.730(11) 1 calc PR . .
H62D H 0.2210 -0.2668 0.6195 0.055 Uiso 0.270(11) 1 calc PR . .
H62E H 0.2655 -0.1955 0.6041 0.055 Uiso 0.270(11) 1 calc PR . .
H62F H 0.2652 -0.3302 0.6011 0.055 Uiso 0.270(11) 1 calc PR . .
C63 C 0.02560(10) 0.13753(16) 0.23548(7) 0.0447(5) Uani 1 1 d . . .
H63A H -0.0015 0.1781 0.2034 0.067 Uiso 0.730(11) 1 calc PR . .
H63B H 0.0012 0.0821 0.2431 0.067 Uiso 0.730(11) 1 calc PR . .
H63C H 0.0583 0.0987 0.2311 0.067 Uiso 0.730(11) 1 calc PR . .
H63D H 0.0401 0.0612 0.2483 0.067 Uiso 0.270(11) 1 calc PR . .
H63E H 0.0375 0.1572 0.2086 0.067 Uiso 0.270(11) 1 calc PR . .
H63F H -0.0196 0.1405 0.2206 0.067 Uiso 0.270(11) 1 calc PR . .
C64 C 0.20683(11) 0.70606(17) 0.33821(8) 0.0518(6) Uani 1 1 d . . .
H64A H 0.2419 0.7463 0.3375 0.062 Uiso 1 1 calc R . .
H64B H 0.2230 0.6663 0.3720 0.062 Uiso 1 1 calc R . .
C65 C 0.15856(13) 0.7915(2) 0.33426(11) 0.0809(9) Uani 1 1 d . . .
H65A H 0.1442 0.8343 0.3018 0.121 Uiso 1 1 calc R . .
H65B H 0.1769 0.8432 0.3640 0.121 Uiso 1 1 calc R . .
H65C H 0.1234 0.7521 0.3344 0.121 Uiso 1 1 calc R . .
C66 C 0.21483(9) 0.70908(17) 0.22982(7) 0.0431(5) Uani 1 1 d . . .
H66A H 0.2392 0.6692 0.2156 0.052 Uiso 1 1 calc R . .
H66B H 0.2441 0.7544 0.2600 0.052 Uiso 1 1 calc R . .
C67 C 0.16904(9) 0.78829(16) 0.18819(7) 0.0420(5) Uani 1 1 d . . .
H67A H 0.1410 0.7444 0.1576 0.063 Uiso 1 1 calc R . .
H67B H 0.1918 0.8427 0.1782 0.063 Uiso 1 1 calc R . .
H67C H 0.1449 0.8287 0.2020 0.063 Uiso 1 1 calc R . .
C68 C 0.14301(10) 0.48956(17) 0.16779(7) 0.0433(5) Uani 1 1 d . . .
H68A H 0.1608 0.4141 0.1709 0.065 Uiso 0.730(11) 1 calc PR . .
H68B H 0.1639 0.5424 0.1552 0.065 Uiso 0.730(11) 1 calc PR . .
H68C H 0.0986 0.4874 0.1431 0.065 Uiso 0.730(11) 1 calc PR . .
H68D H 0.1214 0.5485 0.1419 0.065 Uiso 0.270(11) 1 calc PR . .
H68E H 0.1183 0.4202 0.1576 0.065 Uiso 0.270(11) 1 calc PR . .
H68F H 0.1836 0.4752 0.1697 0.065 Uiso 0.270(11) 1 calc PR . .
B1 B 0.41375(10) 0.76553(17) 0.79268(8) 0.0323(4) Uani 1 1 d . . .
B2 B 0.29133(10) 0.42835(16) 0.47277(7) 0.0299(4) Uani 1 1 d . . .
B3 B 0.20892(9) -0.04601(16) 0.52813(7) 0.0291(4) Uani 1 1 d . . .
B4 B 0.08916(10) 0.35906(16) 0.22961(8) 0.0319(4) Uani 1 1 d . . .

loop_
_atom_site_aniso_label
_atom_site_aniso_U_11
_atom_site_aniso_U_22
_atom_site_aniso_U_33
_atom_site_aniso_U_23
_atom_site_aniso_U_13
_atom_site_aniso_U_12
Cl1 0.1174(14) 0.0717(10) 0.0407(6) 0.0103(5) 0.0194(7) 0.0169(8)
C69 0.036(3) 0.033(3) 0.046(2) 0.011(2) -0.005(2) -0.004(2)
C70 0.040(3) 0.045(3) 0.070(4) 0.015(3) -0.004(3) -0.006(2)
C71 0.033(2) 0.059(4) 0.101(6) 0.037(4) 0.014(4) 0.002(2)
C72 0.039(4) 0.061(5) 0.090(5) 0.048(4) 0.028(4) 0.018(3)
C73 0.046(3) 0.043(2) 0.052(2) 0.0185(19) 0.025(2) 0.012(2)
C74 0.032(2) 0.034(2) 0.034(2) 0.011(2) 0.0064(19) -0.0046(17)
Cl1A 0.212(7) 0.101(4) 0.139(5) 0.059(3) 0.132(5) 0.064(4)
C69A 0.045(8) 0.045(8) 0.072(8) 0.010(5) 0.026(6) -0.004(6)
C70A 0.037(6) 0.042(6) 0.034(6) -0.005(5) 0.019(4) -0.002(4)
C71A 0.055(7) 0.029(5) 0.021(5) -0.010(4) 0.007(5) 0.005(4)
C72A 0.037(7) 0.037(6) 0.053(6) -0.007(4) -0.002(5) -0.005(5)
C73A 0.053(7) 0.069(8) 0.068(9) 0.003(7) 0.011(6) -0.007(6)
C74A 0.068(8) 0.057(8) 0.085(9) 0.024(7) 0.029(7) -0.011(6)
Cl1B 0.078(6) 0.067(5) 0.130(8) 0.020(5) 0.061(6) 0.002(4)
C69B 0.079(9) 0.076(10) 0.083(9) 0.000(6) 0.037(6) 0.004(6)
C70B 0.078(10) 0.078(10) 0.080(10) 0.002(7) 0.038(7) 0.002(7)
C71B 0.078(10) 0.078(10) 0.077(10) -0.001(7) 0.037(7) 0.002(7)
C72B 0.078(10) 0.075(10) 0.076(10) -0.002(7) 0.035(7) 0.003(7)
C73B 0.078(10) 0.077(10) 0.079(10) 0.001(7) 0.036(7) -0.001(7)
C74B 0.078(10) 0.078(10) 0.082(9) 0.000(7) 0.037(7) 0.004(7)
Cl2 0.1181(13) 0.0738(9) 0.0946(10) 0.0055(7) 0.0800(11) 0.0104(8)
C75 0.067(4) 0.046(3) 0.042(3) 0.012(3) 0.036(3) 0.030(3)
C76 0.030(3) 0.052(3) 0.034(3) -0.004(3) 0.018(2) 0.006(3)
C77 0.050(4) 0.087(5) 0.048(4) -0.019(4) 0.034(3) 0.000(4)
C78 0.042(4) 0.130(7) 0.047(3) -0.004(5) 0.028(3) 0.004(5)
C79 0.061(4) 0.120(8) 0.042(3) 0.002(6) 0.029(3) 0.024(5)
C80 0.078(5) 0.094(6) 0.055(4) 0.010(5) 0.040(4) 0.036(5)
Cl3A 0.133(7) 0.154(6) 0.126(6) 0.014(5) 0.058(6) -0.005(5)
C81A 0.107(6) 0.117(6) 0.091(5) 0.006(4) 0.056(4) -0.018(4)
C82A 0.104(6) 0.112(6) 0.090(6) 0.005(5) 0.054(5) -0.017(4)
C83A 0.104(6) 0.110(6) 0.086(6) 0.006(5) 0.053(5) -0.023(4)
C84A 0.104(6) 0.109(6) 0.082(6) 0.010(4) 0.056(5) -0.026(4)
C85A 0.104(6) 0.116(6) 0.087(6) 0.007(5) 0.054(5) -0.022(5)
C86A 0.104(6) 0.118(6) 0.090(6) 0.006(5) 0.054(5) -0.020(4)
Cl3 0.131(3) 0.179(3) 0.0652(15) 0.0267(19) 0.0646(18) 0.022(2)
C81 0.058(3) 0.138(4) 0.043(2) 0.009(3) 0.033(2) 0.003(3)
C82 0.050(3) 0.133(4) 0.047(3) 0.012(3) 0.028(2) -0.001(3)
C83 0.053(3) 0.132(4) 0.050(3) 0.011(3) 0.023(3) -0.009(3)
C84 0.057(3) 0.128(4) 0.040(3) -0.003(3) 0.029(2) -0.004(3)
C85 0.044(3) 0.134(4) 0.042(2) -0.004(3) 0.032(2) -0.004(3)
C86 0.047(3) 0.134(4) 0.046(3) -0.001(3) 0.032(2) 0.002(3)
F1 0.0532(7) 0.0401(6) 0.0401(6) -0.0042(5) 0.0258(6) -0.0085(5)
F2 0.0371(6) 0.0409(6) 0.0281(5) -0.0052(4) 0.0039(5) -0.0012(5)
F3 0.0307(6) 0.0340(5) 0.0385(6) 0.0016(4) 0.0112(5) 0.0036(4)
F4 0.0469(7) 0.0342(5) 0.0267(5) 0.0011(4) 0.0158(5) -0.0004(5)
F5 0.0430(6) 0.0343(5) 0.0246(5) -0.0001(4) 0.0111(5) -0.0014(5)
F6 0.0268(6) 0.0371(6) 0.0437(6) 0.0049(5) 0.0111(5) -0.0001(4)
F7 0.0776(9) 0.0332(6) 0.0601(7) 0.0008(5) 0.0444(7) 0.0093(6)
F8 0.0460(7) 0.0375(6) 0.0282(5) 0.0063(4) 0.0004(5) -0.0041(5)
N1 0.0278(8) 0.0322(8) 0.0256(7) -0.0021(6) 0.0084(6) 0.0007(6)
N2 0.0307(8) 0.0361(8) 0.0285(8) -0.0058(6) 0.0109(7) -0.0016(7)
N3 0.0317(8) 0.0282(7) 0.0245(7) 0.0022(6) 0.0113(7) 0.0051(6)
N4 0.0303(8) 0.0295(7) 0.0263(7) 0.0000(6) 0.0114(7) 0.0025(6)
N5 0.0281(8) 0.0267(7) 0.0231(7) -0.0007(6) 0.0096(6) -0.0022(6)
N6 0.0285(8) 0.0271(7) 0.0245(7) 0.0015(6) 0.0096(6) -0.0008(6)
N7 0.0298(8) 0.0278(7) 0.0244(7) 0.0014(6) 0.0057(6) -0.0013(6)
N8 0.0296(8) 0.0327(8) 0.0260(7) 0.0036(6) 0.0102(7) 0.0029(6)
C1 0.0244(9) 0.0330(9) 0.0287(9) -0.0020(7) 0.0063(8) 0.0007(7)
C2 0.0276(9) 0.0327(9) 0.0265(9) -0.0031(7) 0.0082(8) 0.0001(7)
C3 0.0284(9) 0.0310(9) 0.0286(9) -0.0030(7) 0.0115(8) -0.0025(7)
C4 0.0269(9) 0.0318(9) 0.0252(8) -0.0019(7) 0.0089(7) -0.0020(7)
C5 0.0318(10) 0.0300(9) 0.0280(9) -0.0028(7) 0.0101(8) -0.0028(8)
C6 0.0280(10) 0.0325(9) 0.0299(9) -0.0046(7) 0.0085(8) -0.0016(8)
C7 0.0302(10) 0.0356(10) 0.0367(10) -0.0078(8) 0.0105(9) -0.0018(8)
C8 0.0306(10) 0.0389(10) 0.0409(11) -0.0120(8) 0.0147(9) -0.0023(8)
C9 0.0326(10) 0.0422(10) 0.0343(10) -0.0106(8) 0.0147(9) -0.0053(8)
C10 0.0348(10) 0.0288(8) 0.0281(9) 0.0007(7) 0.0164(8) 0.0033(8)
C11 0.0339(10) 0.0301(9) 0.0300(9) -0.0018(7) 0.0170(8) 0.0016(8)
C12 0.0301(10) 0.0330(9) 0.0271(9) -0.0014(7) 0.0126(8) 0.0037(8)
C13 0.0307(10) 0.0323(9) 0.0253(9) 0.0014(7) 0.0107(8) 0.0043(8)
C14 0.0311(10) 0.0311(9) 0.0274(9) 0.0034(7) 0.0111(8) 0.0050(8)
C15 0.0312(10) 0.0301(9) 0.0293(9) 0.0031(7) 0.0130(8) 0.0042(8)
C16 0.0340(10) 0.0292(9) 0.0352(10) 0.0024(7) 0.0169(8) 0.0032(8)
C17 0.0354(10) 0.0298(9) 0.0372(10) -0.0009(8) 0.0182(9) 0.0003(8)
C18 0.0315(10) 0.0314(9) 0.0321(9) -0.0021(7) 0.0162(8) -0.0008(8)
C19 0.0296(10) 0.0348(9) 0.0301(9) -0.0033(7) 0.0092(8) 0.0035(8)
C20 0.0342(11) 0.0499(12) 0.0428(11) -0.0087(9) 0.0168(9) -0.0001(9)
C21 0.0410(12) 0.0466(11) 0.0417(11) -0.0076(9) 0.0223(10) -0.0076(9)
C22 0.0366(11) 0.0304(9) 0.0322(9) -0.0018(7) 0.0165(9) -0.0005(8)
C23 0.0383(11) 0.0401(10) 0.0303(10) 0.0015(8) 0.0089(9) 0.0061(9)
C24 0.0468(12) 0.0351(10) 0.0451(11) -0.0037(9) 0.0170(10) 0.0079(9)
C25 0.0621(15) 0.0454(12) 0.0657(15) 0.0079(11) 0.0364(13) 0.0069(11)
C26 0.0391(11) 0.0483(12) 0.0527(12) -0.0130(10) 0.0236(10) 0.0025(10)
C27 0.0519(14) 0.0548(13) 0.0803(17) -0.0297(12) 0.0392(13) -0.0055(11)
C28 0.0522(13) 0.0551(12) 0.0396(11) -0.0084(9) 0.0252(10) -0.0024(10)
C29 0.0436(11) 0.0303(9) 0.0294(9) 0.0029(7) 0.0151(9) 0.0058(8)
C30 0.0456(12) 0.0302(9) 0.0416(11) 0.0039(8) 0.0139(10) 0.0065(9)
C31 0.0446(14) 0.0802(17) 0.0440(12) 0.0002(11) 0.0107(11) 0.0215(12)
C32 0.0523(13) 0.0301(9) 0.0432(11) -0.0041(8) 0.0195(10) 0.0001(9)
C33 0.0756(18) 0.0521(13) 0.0606(15) -0.0189(11) 0.0351(14) 0.0017(12)
C34 0.0367(11) 0.0373(10) 0.0309(9) -0.0021(8) 0.0150(9) 0.0019(8)
C35 0.0295(9) 0.0268(8) 0.0271(9) -0.0004(7) 0.0142(8) -0.0018(7)
C36 0.0286(9) 0.0266(8) 0.0271(9) 0.0004(7) 0.0127(8) -0.0028(7)
C37 0.0265(9) 0.0291(8) 0.0267(9) 0.0028(7) 0.0098(8) -0.0016(7)
C38 0.0264(9) 0.0284(8) 0.0246(8) 0.0005(7) 0.0091(8) -0.0013(7)
C39 0.0289(9) 0.0309(9) 0.0246(8) -0.0002(7) 0.0104(8) -0.0012(7)
C40 0.0293(9) 0.0287(9) 0.0248(8) -0.0015(7) 0.0104(8) -0.0017(7)
C41 0.0339(10) 0.0272(9) 0.0299(9) 0.0001(7) 0.0143(8) -0.0002(7)
C42 0.0378(10) 0.0276(9) 0.0310(9) 0.0019(7) 0.0157(8) 0.0009(8)
C43 0.0340(10) 0.0294(9) 0.0261(9) 0.0030(7) 0.0132(8) 0.0039(8)
C44 0.0308(10) 0.0290(9) 0.0273(9) 0.0037(7) 0.0037(8) -0.0008(8)
C45 0.0255(9) 0.0296(9) 0.0276(9) 0.0047(7) 0.0038(8) -0.0005(7)
C46 0.0251(9) 0.0267(8) 0.0280(9) 0.0030(7) 0.0073(8) 0.0007(7)
C47 0.0265(9) 0.0294(9) 0.0242(8) 0.0016(7) 0.0064(7) 0.0012(7)
C48 0.0288(9) 0.0282(9) 0.0270(9) 0.0016(7) 0.0084(8) 0.0007(7)
C49 0.0292(10) 0.0318(9) 0.0264(9) 0.0027(7) 0.0084(8) 0.0000(8)
C50 0.0329(10) 0.0386(10) 0.0307(9) 0.0045(8) 0.0100(8) -0.0046(8)
C51 0.0301(10) 0.0420(10) 0.0317(9) 0.0078(8) 0.0114(8) -0.0002(8)
C52 0.0309(10) 0.0380(10) 0.0291(9) 0.0074(8) 0.0121(8) 0.0048(8)
C53 0.0309(10) 0.0262(8) 0.0303(9) 0.0029(7) 0.0123(8) 0.0007(7)
C54 0.0373(11) 0.0345(10) 0.0456(11) 0.0063(8) 0.0205(10) 0.0048(8)
C55 0.0303(10) 0.0402(10) 0.0466(11) 0.0092(9) 0.0151(9) 0.0000(8)
C56 0.0286(9) 0.0286(9) 0.0312(9) 0.0047(7) 0.0058(8) -0.0020(7)
C57 0.0377(10) 0.0304(9) 0.0262(9) -0.0016(7) 0.0126(8) -0.0048(8)
C58 0.0462(12) 0.0279(9) 0.0322(10) -0.0006(7) 0.0108(9) -0.0059(8)
C59 0.0453(13) 0.0588(14) 0.0397(12) 0.0004(10) 0.0084(10) -0.0110(11)
C60 0.0671(15) 0.0289(10) 0.0348(10) 0.0025(8) 0.0181(10) -0.0048(10)
C61 0.0540(15) 0.0731(17) 0.0696(16) 0.0355(13) 0.0149(13) -0.0168(13)
C62 0.0396(11) 0.0354(10) 0.0284(9) 0.0054(8) 0.0108(9) 0.0016(8)
C63 0.0488(13) 0.0400(11) 0.0287(10) -0.0014(8) 0.0044(9) -0.0100(9)
C64 0.0657(15) 0.0492(12) 0.0348(11) -0.0028(9) 0.0190(11) -0.0262(11)
C65 0.098(2) 0.0779(18) 0.104(2) -0.0515(16) 0.0782(19) -0.0426(16)
C66 0.0361(11) 0.0532(12) 0.0369(11) 0.0077(9) 0.0145(9) -0.0092(9)
C67 0.0398(11) 0.0443(11) 0.0419(11) 0.0056(9) 0.0192(10) -0.0066(9)
C68 0.0499(13) 0.0466(11) 0.0368(11) 0.0056(9) 0.0233(10) 0.0040(10)
B1 0.0316(11) 0.0352(11) 0.0271(10) -0.0050(8) 0.0112(9) -0.0050(9)
B2 0.0321(11) 0.0288(10) 0.0263(10) 0.0010(8) 0.0118(9) 0.0019(9)
B3 0.0280(11) 0.0284(10) 0.0275(10) 0.0009(8) 0.0101(9) -0.0008(8)
B4 0.0356(12) 0.0280(10) 0.0270(10) 0.0027(8) 0.0105(9) 0.0040(9)

loop_
_atom_type_symbol
_atom_type_description
_atom_type_scat_dispersion_real
_atom_type_scat_dispersion_imag
_atom_type_scat_source
C C 0.0181 0.0091 'International Tables Vol C Tables 4.2.6.8 and 6.1.1.4'
H H 0.0000 0.0000 'International Tables Vol C Tables 4.2.6.8 and 6.1.1.4'
B B 0.0090 0.0039 'International Tables Vol C Tables 4.2.6.8 and 6.1.1.4'
N N 0.0311 0.0180 'International Tables Vol C Tables 4.2.6.8 and 6.1.1.4'
F F 0.0727 0.0534 'International Tables Vol C Tables 4.2.6.8 and 6.1.1.4'
Cl Cl 0.3639 0.7018 'International Tables Vol C Tables 4.2.6.8 and 6.1.1.4'

loop_
_geom_angle_atom_site_label_1
_geom_angle_atom_site_label_2
_geom_angle_atom_site_label_3
_geom_angle
C70 C69 C74 123.0(6)
C70 C69 Cl1 116.8(6)
C74 C69 Cl1 120.1(5)
C69 C70 C71 116.4(7)
C69 C70 H70 121.8
C71 C70 H70 121.8
C72 C71 C70 122.8(6)
C72 C71 H71 118.6
C70 C71 H71 118.6
C71 C72 C73 120.5(6)
C71 C72 H72 119.8
C73 C72 H72 119.8
C74 C73 C72 118.7(6)
C74 C73 H73 120.6
C72 C73 H73 120.6
C73 C74 C69 118.6(5)
C73 C74 H74 120.7
C69 C74 H74 120.7
C70A C69A C74A 118.7(14)
C70A C69A Cl1A 128.1(13)
C74A C69A Cl1A 113.2(14)
C69A C70A C71A 124.8(15)
C69A C70A H70A 117.6
C71A C70A H70A 117.6
C70A C71A C72A 117.4(16)
C70A C71A H71A 121.3
C72A C71A H71A 121.3
C71A C72A C73A 117.7(15)
C71A C72A H72A 121.2
C73A C72A H72A 121.2
C74A C73A C72A 123.8(16)
C74A C73A H73A 118.1
C72A C73A H73A 118.1
C73A C74A C69A 117.4(16)
C73A C74A H74A 121.3
C69A C74A H74A 121.3
C74B C69B C70B 119(2)
C74B C69B Cl1B 125(2)
C70B C69B Cl1B 116(2)
C71B C70B C69B 121(2)
C71B C70B H70B 119.6
C69B C70B H70B 119.6
C70B C71B C72B 120(2)
C70B C71B H71B 120.1
C72B C71B H71B 120.1
C71B C72B C73B 119(2)
C71B C72B H72B 120.6
C73B C72B H72B 120.6
C74B C73B C72B 120(2)
C74B C73B H73B 120.0
C72B C73B H73B 120.0
C69B C74B C73B 120(2)
C69B C74B H74B 119.8
C73B C74B H74B 119.8
C76 C75 C80 116.8(7)
C76 C75 Cl2 123.4(7)
C80 C75 Cl2 119.8(6)
C77 C76 C75 123.1(8)
C77 C76 H76 118.5
C75 C76 H76 118.5
C78 C77 C76 121.5(8)
C78 C77 H77 119.3
C76 C77 H77 119.3
C77 C78 C79 116.9(9)
C77 C78 H78 121.5
C79 C78 H78 121.5
C80 C79 C78 124.0(9)
C80 C79 H79 118.0
C78 C79 H79 118.0
C79 C80 C75 117.6(7)
C79 C80 H80 121.2
C75 C80 H80 121.2
C86A C81A C82A 117.9(11)
C86A C81A Cl3A 119.6(12)
C82A C81A Cl3A 122.5(12)
C81A C82A C83A 119.2(12)
C81A C82A H82A 120.4
C83A C82A H82A 120.4
C84A C83A C82A 123.3(12)
C84A C83A H83A 118.4
C82A C83A H83A 118.4
C83A C84A C85A 116.9(12)
C83A C84A H84A 121.5
C85A C84A H84A 121.5
C86A C85A C84A 120.5(13)
C86A C85A H85A 119.7
C84A C85A H85A 119.7
C85A C86A C81A 121.9(12)
C85A C86A H86A 119.0
C81A C86A H86A 119.0
C82 C81 C86 120.4(7)
C82 C81 Cl3 120.9(6)
C86 C81 Cl3 118.8(6)
C81 C82 C83 121.9(8)
C81 C82 H82 119.1
C83 C82 H82 119.1
C82 C83 C84 118.7(9)
C82 C83 H83 120.7
C84 C83 H83 120.7
C85 C84 C83 116.6(8)
C85 C84 H84 121.7
C83 C84 H84 121.7
C84 C85 C86 124.7(8)
C84 C85 H85 117.7
C86 C85 H85 117.7
C85 C86 C81 117.0(8)
C85 C86 H86 121.5
C81 C86 H86 121.5
C1 N1 C4 108.13(13)
C1 N1 B1 128.16(14)
C4 N1 B1 123.69(14)
C9 N2 C6 106.98(15)
C9 N2 B1 128.41(15)
C6 N2 B1 124.56(14)
C10 N3 C13 108.18(13)
C10 N3 B2 126.68(14)
C13 N3 B2 125.09(13)
C18 N4 C15 107.79(14)
C18 N4 B2 127.60(14)
C15 N4 B2 124.58(14)
C35 N5 C38 108.01(13)
C35 N5 B3 128.20(14)
C38 N5 B3 123.77(13)
C43 N6 C40 107.35(14)
C43 N6 B3 127.98(14)
C40 N6 B3 124.64(13)
C44 N7 C47 108.39(14)
C44 N7 B4 126.37(14)
C47 N7 B4 125.24(14)
C52 N8 C49 107.34(14)
C52 N8 B4 127.87(14)
C49 N8 B4 124.78(14)
N1 C1 C2 108.82(15)
N1 C1 C23 122.76(15)
C2 C1 C23 128.42(16)
C3 C2 C1 107.57(15)
C3 C2 C19 114.79(15)
C1 C2 C19 137.53(16)
C2 C3 C4 107.90(15)
C2 C3 C22 115.58(15)
C4 C3 C22 136.37(16)
C5 C4 C3 131.31(16)
C5 C4 N1 121.10(15)
C3 C4 N1 107.58(14)
C6 C5 C4 122.33(16)
C6 C5 H5 118.8
C4 C5 H5 118.8
C5 C6 N2 120.22(16)
C5 C6 C7 131.12(17)
N2 C6 C7 108.48(15)
C8 C7 C6 106.94(16)
C8 C7 C24 129.49(17)
C6 C7 C24 123.50(16)
C7 C8 C9 107.21(16)
C7 C8 C26 127.55(18)
C9 C8 C26 125.22(17)
N2 C9 C8 110.38(16)
N2 C9 C28 122.14(17)
C8 C9 C28 127.48(17)
N3 C10 C11 108.50(14)
N3 C10 C29 122.77(15)
C11 C10 C29 128.73(15)
C12 C11 C10 108.19(15)
C12 C11 C22 115.14(15)
C10 C11 C22 136.31(16)
C11 C12 C13 107.20(15)
C11 C12 C19 115.22(15)
C13 C12 C19 136.95(15)
C14 C13 C12 131.63(16)
C14 C13 N3 120.29(15)
C12 C13 N3 107.91(14)
C15 C14 C13 121.94(16)
C15 C14 H14 119.0
C13 C14 H14 119.0
C14 C15 N4 120.95(15)
C14 C15 C16 130.68(16)
N4 C15 C16 108.36(14)
C17 C16 C15 106.54(15)
C17 C16 C30 128.10(16)
C15 C16 C30 125.37(16)
C16 C17 C18 107.37(15)
C16 C17 C32 127.70(16)
C18 C17 C32 124.93(16)
N4 C18 C17 109.95(15)
N4 C18 C34 123.36(15)
C17 C18 C34 126.67(16)
C12 C19 C2 106.33(14)
C12 C19 C20 103.51(14)
C2 C19 C20 104.39(14)
C12 C19 H19 113.9
C2 C19 H19 113.9
C20 C19 H19 113.9
C21 C20 C19 111.29(15)
C21 C20 H20A 109.4
C19 C20 H20A 109.4
C21 C20 H20B 109.4
C19 C20 H20B 109.4
H20A C20 H20B 108.0
C20 C21 C22 110.63(15)
C20 C21 H21A 109.5
C22 C21 H21A 109.5
C20 C21 H21B 109.5
C22 C21 H21B 109.5
H21A C21 H21B 108.1
C11 C22 C3 106.11(14)
C11 C22 C21 104.80(14)
C3 C22 C21 103.52(14)
C11 C22 H22 113.8
C3 C22 H22 113.8
C21 C22 H22 113.8
C1 C23 H23A 109.5
C1 C23 H23B 109.5
H23A C23 H23B 109.5
C1 C23 H23C 109.5
H23A C23 H23C 109.5
H23B C23 H23C 109.5
C1 C23 H23D 109.5
H23A C23 H23D 141.1
H23B C23 H23D 56.3
H23C C23 H23D 56.3
C1 C23 H23E 109.5
H23A C23 H23E 56.3
H23B C23 H23E 141.1
H23C C23 H23E 56.3
H23D C23 H23E 109.5
C1 C23 H23F 109.5
H23A C23 H23F 56.3
H23B C23 H23F 56.3
H23C C23 H23F 141.1
H23D C23 H23F 109.5
H23E C23 H23F 109.5
C7 C24 C25 112.58(17)
C7 C24 H24A 109.1
C25 C24 H24A 109.1
C7 C24 H24B 109.1
C25 C24 H24B 109.1
H24A C24 H24B 107.8
C24 C25 H25A 109.5
C24 C25 H25B 109.5
H25A C25 H25B 109.5
C24 C25 H25C 109.5
H25A C25 H25C 109.5
H25B C25 H25C 109.5
C8 C26 C27 112.92(16)
C8 C26 H26A 109.0
C27 C26 H26A 109.0
C8 C26 H26B 109.0
C27 C26 H26B 109.0
H26A C26 H26B 107.8
C26 C27 H27A 109.5
C26 C27 H27B 109.5
H27A C27 H27B 109.5
C26 C27 H27C 109.5
H27A C27 H27C 109.5
H27B C27 H27C 109.5
C9 C28 H28A 109.5
C9 C28 H28B 109.5
H28A C28 H28B 109.5
C9 C28 H28C 109.5
H28A C28 H28C 109.5
H28B C28 H28C 109.5
C9 C28 H28D 109.5
H28A C28 H28D 141.1
H28B C28 H28D 56.3
H28C C28 H28D 56.3
C9 C28 H28E 109.5
H28A C28 H28E 56.3
H28B C28 H28E 141.1
H28C C28 H28E 56.3
H28D C28 H28E 109.5
C9 C28 H28F 109.5
H28A C28 H28F 56.3
H28B C28 H28F 56.3
H28C C28 H28F 141.1
H28D C28 H28F 109.5
H28E C28 H28F 109.5
C10 C29 H29A 109.5
C10 C29 H29B 109.5
H29A C29 H29B 109.5
C10 C29 H29C 109.5
H29A C29 H29C 109.5
H29B C29 H29C 109.5
C16 C30 C31 113.46(17)
C16 C30 H30A 108.9
C31 C30 H30A 108.9
C16 C30 H30B 108.9
C31 C30 H30B 108.9
H30A C30 H30B 107.7
C30 C31 H31A 109.5
C30 C31 H31B 109.5
H31A C31 H31B 109.5
C30 C31 H31C 109.5
H31A C31 H31C 109.5
H31B C31 H31C 109.5
C17 C32 C33 113.60(17)
C17 C32 H32A 108.8
C33 C32 H32A 108.8
C17 C32 H32B 108.8
C33 C32 H32B 108.8
H32A C32 H32B 107.7
C32 C33 H33A 109.5
C32 C33 H33B 109.5
H33A C33 H33B 109.5
C32 C33 H33C 109.5
H33A C33 H33C 109.5
H33B C33 H33C 109.5
C18 C34 H34A 109.5
C18 C34 H34B 109.5
H34A C34 H34B 109.5
C18 C34 H34C 109.5
H34A C34 H34C 109.5
H34B C34 H34C 109.5
N5 C35 C36 108.70(14)
N5 C35 C57 121.99(14)
C36 C35 C57 129.28(15)
C37 C36 C35 107.58(14)
C37 C36 C53 114.43(15)
C35 C36 C53 137.59(15)
C36 C37 C38 108.00(14)
C36 C37 C56 115.99(15)
C38 C37 C56 135.58(15)
C39 C38 N5 121.62(14)
C39 C38 C37 130.50(16)
N5 C38 C37 107.71(14)
C40 C39 C38 121.43(16)
C40 C39 H39 119.3
C38 C39 H39 119.3
C39 C40 N6 120.46(15)
C39 C40 C41 130.04(16)
N6 C40 C41 109.07(14)
C42 C41 C40 106.44(15)
C42 C41 C58 128.42(15)
C40 C41 C58 125.14(15)
C41 C42 C43 107.34(14)
C41 C42 C60 127.05(16)
C43 C42 C60 125.52(16)
N6 C43 C42 109.80(14)
N6 C43 C62 122.57(15)
C42 C43 C62 127.56(15)
N7 C44 C45 108.38(15)
N7 C44 C63 123.28(16)
C45 C44 C63 128.33(16)
C46 C45 C44 108.66(15)
C46 C45 C56 115.63(15)
C44 C45 C56 135.69(16)
C45 C46 C47 107.16(15)
C45 C46 C53 114.62(14)
C47 C46 C53 138.20(15)
C48 C47 N7 119.61(15)
C48 C47 C46 132.93(15)
N7 C47 C46 107.39(14)
C49 C48 C47 122.38(15)
C49 C48 H48 118.8
C47 C48 H48 118.8
C48 C49 N8 120.22(15)
C48 C49 C50 131.33(16)
N8 C49 C50 108.27(15)
C51 C50 C49 106.90(16)
C51 C50 C64 128.24(17)
C49 C50 C64 124.83(16)
C50 C51 C52 107.19(16)
C50 C51 C66 128.22(17)
C52 C51 C66 124.59(16)
N8 C52 C51 110.27(15)
N8 C52 C68 121.87(16)
C51 C52 C68 127.84(16)
C46 C53 C36 106.27(13)
C46 C53 C54 103.84(14)
C36 C53 C54 104.54(13)
C46 C53 H53 113.7
C36 C53 H53 113.7
C54 C53 H53 113.7
C55 C54 C53 110.53(14)
C55 C54 H54A 109.5
C53 C54 H54A 109.5
C55 C54 H54B 109.5
C53 C54 H54B 109.5
H54A C54 H54B 108.1
C54 C55 C56 111.26(14)
C54 C55 H55A 109.4
C56 C55 H55A 109.4
C54 C55 H55B 109.4
C56 C55 H55B 109.4
H55A C55 H55B 108.0
C37 C56 C45 105.28(14)
C37 C56 C55 104.06(14)
C45 C56 C55 104.99(14)
C37 C56 H56 113.8
C45 C56 H56 113.8
C55 C56 H56 113.8
C35 C57 H57A 109.5
C35 C57 H57B 109.5
H57A C57 H57B 109.5
C35 C57 H57C 109.5
H57A C57 H57C 109.5
H57B C57 H57C 109.5
C41 C58 C59 114.13(16)
C41 C58 H58A 108.7
C59 C58 H58A 108.7
C41 C58 H58B 108.7
C59 C58 H58B 108.7
H58A C58 H58B 107.6
C58 C59 H59A 109.5
C58 C59 H59B 109.5
H59A C59 H59B 109.5
C58 C59 H59C 109.5
H59A C59 H59C 109.5
H59B C59 H59C 109.5
C42 C60 C61 112.06(18)
C42 C60 H60A 109.2
C61 C60 H60A 109.2
C42 C60 H60B 109.2
C61 C60 H60B 109.2
H60A C60 H60B 107.9
C60 C61 H61A 109.5
C60 C61 H61B 109.5
H61A C61 H61B 109.5
C60 C61 H61C 109.5
H61A C61 H61C 109.5
H61B C61 H61C 109.5
C43 C62 H62A 109.5
C43 C62 H62B 109.5
H62A C62 H62B 109.5
C43 C62 H62C 109.5
H62A C62 H62C 109.5
H62B C62 H62C 109.5
C43 C62 H62D 109.5
H62A C62 H62D 141.1
H62B C62 H62D 56.3
H62C C62 H62D 56.3
C43 C62 H62E 109.5
H62A C62 H62E 56.3
H62B C62 H62E 141.1
H62C C62 H62E 56.3
H62D C62 H62E 109.5
C43 C62 H62F 109.5
H62A C62 H62F 56.3
H62B C62 H62F 56.3
H62C C62 H62F 141.1
H62D C62 H62F 109.5
H62E C62 H62F 109.5
C44 C63 H63A 109.5
C44 C63 H63B 109.5
H63A C63 H63B 109.5
C44 C63 H63C 109.5
H63A C63 H63C 109.5
H63B C63 H63C 109.5
C44 C63 H63D 109.5
H63A C63 H63D 141.1
H63B C63 H63D 56.3
H63C C63 H63D 56.3
C44 C63 H63E 109.5
H63A C63 H63E 56.3
H63B C63 H63E 141.1
H63C C63 H63E 56.3
H63D C63 H63E 109.5
C44 C63 H63F 109.5
H63A C63 H63F 56.3
H63B C63 H63F 56.3
H63C C63 H63F 141.1
H63D C63 H63F 109.5
H63E C63 H63F 109.5
C50 C64 C65 112.79(18)
C50 C64 H64A 109.0
C65 C64 H64A 109.0
C50 C64 H64B 109.0
C65 C64 H64B 109.0
H64A C64 H64B 107.8
C64 C65 H65A 109.5
C64 C65 H65B 109.5
H65A C65 H65B 109.5
C64 C65 H65C 109.5
H65A C65 H65C 109.5
H65B C65 H65C 109.5
C51 C66 C67 113.53(16)
C51 C66 H66A 108.9
C67 C66 H66A 108.9
C51 C66 H66B 108.9
C67 C66 H66B 108.9
H66A C66 H66B 107.7
C66 C67 H67A 109.5
C66 C67 H67B 109.5
H67A C67 H67B 109.5
C66 C67 H67C 109.5
H67A C67 H67C 109.5
H67B C67 H67C 109.5
C52 C68 H68A 109.5
C52 C68 H68B 109.5
H68A C68 H68B 109.5
C52 C68 H68C 109.5
H68A C68 H68C 109.5
H68B C68 H68C 109.5
C52 C68 H68D 109.5
H68A C68 H68D 141.1
H68B C68 H68D 56.3
H68C C68 H68D 56.3
C52 C68 H68E 109.5
H68A C68 H68E 56.3
H68B C68 H68E 141.1
H68C C68 H68E 56.3
H68D C68 H68E 109.5
C52 C68 H68F 109.5
H68A C68 H68F 56.3
H68B C68 H68F 56.3
H68C C68 H68F 141.1
H68D C68 H68F 109.5
H68E C68 H68F 109.5
F1 B1 F2 108.93(15)
F1 B1 N1 110.75(14)
F2 B1 N1 109.66(15)
F1 B1 N2 110.54(15)
F2 B1 N2 109.50(14)
N1 B1 N2 107.45(14)
F3 B2 F4 108.28(14)
F3 B2 N3 110.91(14)
F4 B2 N3 110.22(14)
F3 B2 N4 110.46(14)
F4 B2 N4 110.09(14)
N3 B2 N4 106.88(14)
F6 B3 F5 108.33(15)
F6 B3 N5 111.74(14)
F5 B3 N5 110.20(14)
F6 B3 N6 110.06(14)
F5 B3 N6 109.67(14)
N5 B3 N6 106.83(14)
F7 B4 F8 108.67(15)
F7 B4 N7 110.39(14)
F8 B4 N7 110.27(16)
F7 B4 N8 110.18(16)
F8 B4 N8 109.96(14)
N7 B4 N8 107.36(14)

loop_
_geom_bond_atom_site_label_1
_geom_bond_atom_site_label_2
_geom_bond_distance
Cl1 C69 1.743(7)
C69 C70 1.361(7)
C69 C74 1.400(7)
C70 C71 1.384(8)
C70 H70 0.9500
C71 C72 1.350(8)
C71 H71 0.9500
C72 C73 1.391(7)
C72 H72 0.9500
C73 C74 1.383(6)
C73 H73 0.9500
C74 H74 0.9500
Cl1A C69A 1.706(14)
C69A C70A 1.369(14)
C69A C74A 1.389(15)
C70A C71A 1.383(12)
C70A H70A 0.9500
C71A C72A 1.386(13)
C71A H71A 0.9500
C72A C73A 1.416(15)
C72A H72A 0.9500
C73A C74A 1.377(15)
C73A H73A 0.9500
C74A H74A 0.9500
Cl1B C69B 1.711(18)
C69B C74B 1.378(19)
C69B C70B 1.390(19)
C70B C71B 1.383(19)
C70B H70B 0.9500
C71B C72B 1.391(19)
C71B H71B 0.9500
C72B C73B 1.393(19)
C72B H72B 0.9500
C73B C74B 1.387(19)
C73B H73B 0.9500
C74B H74B 0.9500
Cl2 C75 1.705(8)
C75 C76 1.406(7)
C75 C80 1.427(12)
C76 C77 1.374(10)
C76 H76 0.9500
C77 C78 1.343(11)
C77 H77 0.9500
C78 C79 1.419(9)
C78 H78 0.9500
C79 C80 1.387(11)
C79 H79 0.9500
C80 H80 0.9500
Cl3A C81A 1.702(9)
C81A C86A 1.391(10)
C81A C82A 1.397(10)
C82A C83A 1.400(10)
C82A H82A 0.9500
C83A C84A 1.366(10)
C83A H83A 0.9500
C84A C85A 1.407(10)
C84A H84A 0.9500
C85A C86A 1.381(10)
C85A H85A 0.9500
C86A H86A 0.9500
Cl3 C81 1.715(7)
C81 C82 1.360(8)
C81 C86 1.401(8)
C82 C83 1.387(8)
C82 H82 0.9500
C83 C84 1.444(9)
C83 H83 0.9500
C84 C85 1.353(8)
C84 H84 0.9500
C85 C86 1.396(8)
C85 H85 0.9500
C86 H86 0.9500
F1 B1 1.387(2)
F2 B1 1.401(2)
F3 B2 1.395(2)
F4 B2 1.396(2)
F5 B3 1.399(2)
F6 B3 1.394(2)
F7 B4 1.382(2)
F8 B4 1.395(2)
N1 C1 1.367(2)
N1 C4 1.401(2)
N1 B1 1.554(2)
N2 C9 1.349(2)
N2 C6 1.406(2)
N2 B1 1.558(2)
N3 C10 1.367(2)
N3 C13 1.405(2)
N3 B2 1.548(2)
N4 C18 1.345(2)
N4 C15 1.401(2)
N4 B2 1.565(2)
N5 C35 1.3691(19)
N5 C38 1.403(2)
N5 B3 1.550(2)
N6 C43 1.354(2)
N6 C40 1.397(2)
N6 B3 1.560(2)
N7 C44 1.367(2)
N7 C47 1.405(2)
N7 B4 1.540(2)
N8 C52 1.353(2)
N8 C49 1.399(2)
N8 B4 1.550(2)
C1 C2 1.399(2)
C1 C23 1.495(2)
C2 C3 1.388(2)
C2 C19 1.514(2)
C3 C4 1.400(2)
C3 C22 1.504(2)
C4 C5 1.394(2)
C5 C6 1.367(2)
C5 H5 0.9500
C6 C7 1.431(2)
C7 C8 1.376(2)
C7 C24 1.497(3)
C8 C9 1.425(3)
C8 C26 1.506(2)
C9 C28 1.487(2)
C10 C11 1.403(2)
C10 C29 1.492(2)
C11 C12 1.393(2)
C11 C22 1.503(2)
C12 C13 1.404(2)
C12 C19 1.505(2)
C13 C14 1.394(2)
C14 C15 1.377(2)
C14 H14 0.9500
C15 C16 1.431(2)
C16 C17 1.387(2)
C16 C30 1.493(2)
C17 C18 1.422(2)
C17 C32 1.507(2)
C18 C34 1.489(2)
C19 C20 1.564(3)
C19 H19 1.0000
C20 C21 1.550(3)
C20 H20A 0.9900
C20 H20B 0.9900
C21 C22 1.572(3)
C21 H21A 0.9900
C21 H21B 0.9900
C22 H22 1.0000
C23 H23A 0.9800
C23 H23B 0.9800
C23 H23C 0.9800
C23 H23D 0.9800
C23 H23E 0.9800
C23 H23F 0.9800
C24 C25 1.534(3)
C24 H24A 0.9900
C24 H24B 0.9900
C25 H25A 0.9800
C25 H25B 0.9800
C25 H25C 0.9800
C26 C27 1.523(3)
C26 H26A 0.9900
C26 H26B 0.9900
C27 H27A 0.9800
C27 H27B 0.9800
C27 H27C 0.9800
C28 H28A 0.9800
C28 H28B 0.9800
C28 H28C 0.9800
C28 H28D 0.9800
C28 H28E 0.9800
C28 H28F 0.9800
C29 H29A 0.9800
C29 H29B 0.9800
C29 H29C 0.9800
C30 C31 1.521(3)
C30 H30A 0.9900
C30 H30B 0.9900
C31 H31A 0.9800
C31 H31B 0.9800
C31 H31C 0.9800
C32 C33 1.519(3)
C32 H32A 0.9900
C32 H32B 0.9900
C33 H33A 0.9800
C33 H33B 0.9800
C33 H33C 0.9800
C34 H34A 0.9800
C34 H34B 0.9800
C34 H34C 0.9800
C35 C36 1.409(2)
C35 C57 1.486(2)
C36 C37 1.383(2)
C36 C53 1.518(2)
C37 C38 1.404(2)
C37 C56 1.503(2)
C38 C39 1.382(2)
C39 C40 1.381(2)
C39 H39 0.9500
C40 C41 1.420(2)
C41 C42 1.391(2)
C41 C58 1.490(2)
C42 C43 1.420(2)
C42 C60 1.502(2)
C43 C62 1.490(2)
C44 C45 1.392(2)
C44 C63 1.488(2)
C45 C46 1.388(2)
C45 C56 1.505(2)
C46 C47 1.408(2)
C46 C53 1.515(2)
C47 C48 1.395(2)
C48 C49 1.383(2)
C48 H48 0.9500
C49 C50 1.426(2)
C50 C51 1.386(2)
C50 C64 1.497(3)
C51 C52 1.410(2)
C51 C66 1.511(2)
C52 C68 1.493(2)
C53 C54 1.574(2)
C53 H53 1.0000
C54 C55 1.551(3)
C54 H54A 0.9900
C54 H54B 0.9900
C55 C56 1.562(2)
C55 H55A 0.9900
C55 H55B 0.9900
C56 H56 1.0000
C57 H57A 0.9800
C57 H57B 0.9800
C57 H57C 0.9800
C58 C59 1.515(3)
C58 H58A 0.9900
C58 H58B 0.9900
C59 H59A 0.9800
C59 H59B 0.9800
C59 H59C 0.9800
C60 C61 1.524(3)
C60 H60A 0.9900
C60 H60B 0.9900
C61 H61A 0.9800
C61 H61B 0.9800
C61 H61C 0.9800
C62 H62A 0.9800
C62 H62B 0.9800
C62 H62C 0.9800
C62 H62D 0.9800
C62 H62E 0.9800
C62 H62F 0.9800
C63 H63A 0.9800
C63 H63B 0.9800
C63 H63C 0.9800
C63 H63D 0.9800
C63 H63E 0.9800
C63 H63F 0.9800
C64 C65 1.517(3)
C64 H64A 0.9900
C64 H64B 0.9900
C65 H65A 0.9800
C65 H65B 0.9800
C65 H65C 0.9800
C66 C67 1.526(3)
C66 H66A 0.9900
C66 H66B 0.9900
C67 H67A 0.9800
C67 H67B 0.9800
C67 H67C 0.9800
C68 H68A 0.9800
C68 H68B 0.9800
C68 H68C 0.9800
C68 H68D 0.9800
C68 H68E 0.9800
C68 H68F 0.9800

loop_
_geom_torsion_atom_site_label_1
_geom_torsion_atom_site_label_2
_geom_torsion_atom_site_label_3
_geom_torsion_atom_site_label_4
_geom_torsion
C74 C69 C70 C71 0.5(8)
Cl1 C69 C70 C71 -177.3(5)
C69 C70 C71 C72 -1.2(8)
C70 C71 C72 C73 0.6(9)
C71 C72 C73 C74 0.8(9)
C72 C73 C74 C69 -1.5(9)
C70 C69 C74 C73 0.8(9)
Cl1 C69 C74 C73 178.6(5)
C74A C69A C70A C71A 1.7(18)
Cl1A C69A C70A C71A -178.5(14)
C69A C70A C71A C72A -0.4(16)
C70A C71A C72A C73A 1(2)
C71A C72A C73A C74A -4(3)
C72A C73A C74A C69A 6(3)
C70A C69A C74A C73A -4(3)
Cl1A C69A C74A C73A 176.1(16)
C74B C69B C70B C71B -1(3)
Cl1B C69B C70B C71B 179(2)
C69B C70B C71B C72B 3(2)
C70B C71B C72B C73B -8(5)
C71B C72B C73B C74B 12(6)
C70B C69B C74B C73B 5(6)
Cl1B C69B C74B C73B -175(4)
C72B C73B C74B C69B -11(7)
C80 C75 C76 C77 -1.2(11)
Cl2 C75 C76 C77 -179.8(9)
C75 C76 C77 C78 -1.8(18)
C76 C77 C78 C79 2.7(15)
C77 C78 C79 C80 -0.9(13)
C78 C79 C80 C75 -1.9(19)
C76 C75 C80 C79 2.8(14)
Cl2 C75 C80 C79 -178.4(9)
C86A C81A C82A C83A -3(3)
Cl3A C81A C82A C83A 177.8(19)
C81A C82A C83A C84A 1(4)
C82A C83A C84A C85A 3(4)
C83A C84A C85A C86A -6(4)
C84A C85A C86A C81A 4(5)
C82A C81A C86A C85A 1(4)
Cl3A C81A C86A C85A 180(3)
C86 C81 C82 C83 -5.1(18)
Cl3 C81 C82 C83 175.3(8)
C81 C82 C83 C84 9.0(15)
C82 C83 C84 C85 -10.6(16)
C83 C84 C85 C86 9.1(18)
C84 C85 C86 C81 -5.3(18)
C82 C81 C86 C85 2.9(18)
Cl3 C81 C86 C85 -177.6(8)
C4 N1 C1 C2 -0.84(19)
B1 N1 C1 C2 -179.25(16)
C4 N1 C1 C23 179.18(16)
B1 N1 C1 C23 0.8(3)
N1 C1 C2 C3 0.7(2)
C23 C1 C2 C3 -179.30(17)
N1 C1 C2 C19 176.62(19)
C23 C1 C2 C19 -3.4(3)
C1 C2 C3 C4 -0.3(2)
C19 C2 C3 C4 -177.26(15)
C1 C2 C3 C22 175.92(15)
C19 C2 C3 C22 -1.0(2)
C2 C3 C4 C5 -178.76(18)
C22 C3 C4 C5 6.2(3)
C2 C3 C4 N1 -0.19(19)
C22 C3 C4 N1 -175.26(19)
C1 N1 C4 C5 179.38(16)
B1 N1 C4 C5 -2.1(2)
C1 N1 C4 C3 0.64(19)
B1 N1 C4 C3 179.14(15)
C3 C4 C5 C6 176.91(18)
N1 C4 C5 C6 -1.5(3)
C4 C5 C6 N2 -1.1(3)
C4 C5 C6 C7 -175.63(18)
C9 N2 C6 C5 -174.94(16)
B1 N2 C6 C5 7.4(3)
C9 N2 C6 C7 0.73(19)
B1 N2 C6 C7 -176.94(15)
C5 C6 C7 C8 173.70(19)
N2 C6 C7 C8 -1.3(2)
C5 C6 C7 C24 -9.1(3)
N2 C6 C7 C24 175.91(16)
C6 C7 C8 C9 1.4(2)
C24 C7 C8 C9 -175.64(18)
C6 C7 C8 C26 179.68(18)
C24 C7 C8 C26 2.7(3)
C6 N2 C9 C8 0.1(2)
B1 N2 C9 C8 177.68(16)
C6 N2 C9 C28 -178.96(17)
B1 N2 C9 C28 -1.4(3)
C7 C8 C9 N2 -1.0(2)
C26 C8 C9 N2 -179.33(17)
C7 C8 C9 C28 178.06(19)
C26 C8 C9 C28 -0.3(3)
C13 N3 C10 C11 0.04(19)
B2 N3 C10 C11 -177.53(15)
C13 N3 C10 C29 179.52(15)
B2 N3 C10 C29 1.9(3)
N3 C10 C11 C12 -0.92(19)
C29 C10 C11 C12 179.64(17)
N3 C10 C11 C22 171.48(18)
C29 C10 C11 C22 -8.0(3)
C10 C11 C12 C13 1.42(19)
C22 C11 C12 C13 -172.78(14)
C10 C11 C12 C19 173.91(15)
C22 C11 C12 C19 -0.3(2)
C11 C12 C13 C14 173.86(18)
C19 C12 C13 C14 3.8(4)
C11 C12 C13 N3 -1.39(19)
C19 C12 C13 N3 -171.41(19)
C10 N3 C13 C14 -175.05(16)
B2 N3 C13 C14 2.6(2)
C10 N3 C13 C12 0.84(18)
B2 N3 C13 C12 178.46(15)
C12 C13 C14 C15 -173.74(18)
N3 C13 C14 C15 1.0(3)
C13 C14 C15 N4 -0.7(3)
C13 C14 C15 C16 177.69(18)
C18 N4 C15 C14 178.94(16)
B2 N4 C15 C14 -3.1(3)
C18 N4 C15 C16 0.20(19)
B2 N4 C15 C16 178.14(15)
C14 C15 C16 C17 -178.49(18)
N4 C15 C16 C17 0.08(19)
C14 C15 C16 C30 1.2(3)
N4 C15 C16 C30 179.79(16)
C15 C16 C17 C18 -0.32(19)
C30 C16 C17 C18 179.99(17)
C15 C16 C17 C32 -179.84(18)
C30 C16 C17 C32 0.5(3)
C15 N4 C18 C17 -0.41(19)
B2 N4 C18 C17 -178.26(16)
C15 N4 C18 C34 178.12(16)
B2 N4 C18 C34 0.3(3)
C16 C17 C18 N4 0.5(2)
C32 C17 C18 N4 180.00(17)
C16 C17 C18 C34 -178.00(17)
C32 C17 C18 C34 1.5(3)
C11 C12 C19 C2 51.3(2)
C13 C12 C19 C2 -139.3(2)
C11 C12 C19 C20 -58.41(19)
C13 C12 C19 C20 111.0(2)
C3 C2 C19 C12 -50.5(2)
C1 C2 C19 C12 133.8(2)
C3 C2 C19 C20 58.58(19)
C1 C2 C19 C20 -117.1(2)
C12 C19 C20 C21 57.53(18)
C2 C19 C20 C21 -53.58(19)
C19 C20 C21 C22 -2.9(2)
C12 C11 C22 C3 -51.15(19)
C10 C11 C22 C3 136.8(2)
C12 C11 C22 C21 58.00(18)
C10 C11 C22 C21 -114.0(2)
C2 C3 C22 C11 52.0(2)
C4 C3 C22 C11 -133.3(2)
C2 C3 C22 C21 -58.10(19)
C4 C3 C22 C21 116.7(2)
C20 C21 C22 C11 -53.44(18)
C20 C21 C22 C3 57.58(18)
C8 C7 C24 C25 104.2(2)
C6 C7 C24 C25 -72.4(2)
C7 C8 C26 C27 -88.2(3)
C9 C8 C26 C27 89.8(2)
C17 C16 C30 C31 92.2(2)
C15 C16 C30 C31 -87.5(2)
C16 C17 C32 C33 -91.7(2)
C18 C17 C32 C33 88.8(2)
C38 N5 C35 C36 -0.14(18)
B3 N5 C35 C36 -178.44(15)
C38 N5 C35 C57 178.07(15)
B3 N5 C35 C57 -0.2(3)
N5 C35 C36 C37 0.32(19)
C57 C35 C36 C37 -177.73(17)
N5 C35 C36 C53 172.36(18)
C57 C35 C36 C53 -5.7(3)
C35 C36 C37 C38 -0.37(19)
C53 C36 C37 C38 -174.48(14)
C35 C36 C37 C56 173.26(14)
C53 C36 C37 C56 -0.8(2)
C35 N5 C38 C39 -175.73(15)
B3 N5 C38 C39 2.7(2)
C35 N5 C38 C37 -0.09(18)
B3 N5 C38 C37 178.30(15)
C36 C37 C38 C39 175.41(17)
C56 C37 C38 C39 3.6(3)
C36 C37 C38 N5 0.29(19)
C56 C37 C38 N5 -171.53(18)
N5 C38 C39 C40 3.1(3)
C37 C38 C39 C40 -171.42(17)
C38 C39 C40 N6 0.2(3)
C38 C39 C40 C41 171.78(17)
C43 N6 C40 C39 172.54(16)
B3 N6 C40 C39 -9.5(2)
C43 N6 C40 C41 -0.64(18)
B3 N6 C40 C41 177.36(15)
C39 C40 C41 C42 -171.21(18)
N6 C40 C41 C42 1.10(19)
C39 C40 C41 C58 8.2(3)
N6 C40 C41 C58 -179.46(16)
C40 C41 C42 C43 -1.12(19)
C58 C41 C42 C43 179.47(17)
C40 C41 C42 C60 175.57(18)
C58 C41 C42 C60 -3.8(3)
C40 N6 C43 C42 -0.07(19)
B3 N6 C43 C42 -177.98(16)
C40 N6 C43 C62 177.07(16)
B3 N6 C43 C62 -0.8(3)
C41 C42 C43 N6 0.8(2)
C60 C42 C43 N6 -175.99(17)
C41 C42 C43 C62 -176.20(17)
C60 C42 C43 C62 7.0(3)
C47 N7 C44 C45 -0.56(19)
B4 N7 C44 C45 178.70(16)
C47 N7 C44 C63 -179.44(17)
B4 N7 C44 C63 -0.2(3)
N7 C44 C45 C46 -0.3(2)
C63 C44 C45 C46 178.50(18)
N7 C44 C45 C56 177.85(18)
C63 C44 C45 C56 -3.3(3)
C44 C45 C46 C47 1.0(2)
C56 C45 C46 C47 -177.53(14)
C44 C45 C46 C53 179.83(15)
C56 C45 C46 C53 1.3(2)
C44 N7 C47 C48 178.60(15)
B4 N7 C47 C48 -0.7(2)
C44 N7 C47 C46 1.20(19)
B4 N7 C47 C46 -178.07(15)
C45 C46 C47 C48 -178.28(18)
C53 C46 C47 C48 3.4(4)
C45 C46 C47 N7 -1.37(19)
C53 C46 C47 N7 -179.71(19)
N7 C47 C48 C49 -1.0(3)
C46 C47 C48 C49 175.65(18)
C47 C48 C49 N8 -2.1(3)
C47 C48 C49 C50 -176.54(18)
C52 N8 C49 C48 -174.00(16)
B4 N8 C49 C48 6.9(3)
C52 N8 C49 C50 1.65(19)
B4 N8 C49 C50 -177.47(15)
C48 C49 C50 C51 173.59(19)
N8 C49 C50 C51 -1.4(2)
C48 C49 C50 C64 -8.3(3)
N8 C49 C50 C64 176.74(18)
C49 C50 C51 C52 0.6(2)
C64 C50 C51 C52 -177.44(19)
C49 C50 C51 C66 -179.62(18)
C64 C50 C51 C66 2.3(3)
C49 N8 C52 C51 -1.28(19)
B4 N8 C52 C51 177.80(16)
C49 N8 C52 C68 177.17(16)
B4 N8 C52 C68 -3.8(3)
C50 C51 C52 N8 0.4(2)
C66 C51 C52 N8 -179.37(17)
C50 C51 C52 C68 -177.92(18)
C66 C51 C52 C68 2.3(3)
C45 C46 C53 C36 50.65(19)
C47 C46 C53 C36 -131.1(2)
C45 C46 C53 C54 -59.30(18)
C47 C46 C53 C54 119.0(2)
C37 C36 C53 C46 -50.92(19)
C35 C36 C53 C46 137.4(2)
C37 C36 C53 C54 58.55(18)
C35 C36 C53 C54 -113.1(2)
C46 C53 C54 C55 56.80(17)
C36 C53 C54 C55 -54.43(18)
C53 C54 C55 C56 -1.6(2)
C36 C37 C56 C45 52.34(19)
C38 C37 C56 C45 -136.3(2)
C36 C37 C56 C55 -57.83(18)
C38 C37 C56 C55 113.5(2)
C46 C45 C56 C37 -52.51(19)
C44 C45 C56 C37 129.4(2)
C46 C45 C56 C55 57.00(19)
C44 C45 C56 C55 -121.1(2)
C54 C55 C56 C37 56.36(18)
C54 C55 C56 C45 -54.02(18)
C42 C41 C58 C59 95.5(2)
C40 C41 C58 C59 -83.8(2)
C41 C42 C60 C61 -86.6(2)
C43 C42 C60 C61 89.5(2)
C51 C50 C64 C65 95.2(3)
C49 C50 C64 C65 -82.6(2)
C50 C51 C66 C67 -105.0(2)
C52 C51 C66 C67 74.7(2)
C1 N1 B1 F1 -54.1(2)
C4 N1 B1 F1 127.71(17)
C1 N1 B1 F2 66.1(2)
C4 N1 B1 F2 -112.05(18)
C1 N1 B1 N2 -174.93(15)
C4 N1 B1 N2 6.9(2)
C9 N2 B1 F1 52.3(2)
C6 N2 B1 F1 -130.51(16)
C9 N2 B1 F2 -67.7(2)
C6 N2 B1 F2 109.48(18)
C9 N2 B1 N1 173.29(16)
C6 N2 B1 N1 -9.6(2)
C10 N3 B2 F3 -67.7(2)
C13 N3 B2 F3 115.10(17)
C10 N3 B2 F4 52.2(2)
C13 N3 B2 F4 -125.00(17)
C10 N3 B2 N4 171.82(15)
C13 N3 B2 N4 -5.4(2)
C18 N4 B2 F3 62.4(2)
C15 N4 B2 F3 -115.12(17)
C18 N4 B2 F4 -57.1(2)
C15 N4 B2 F4 125.35(16)
C18 N4 B2 N3 -176.84(15)
C15 N4 B2 N3 5.6(2)
C35 N5 B3 F6 -71.2(2)
C38 N5 B3 F6 110.75(17)
C35 N5 B3 F5 49.3(2)
C38 N5 B3 F5 -128.75(16)
C35 N5 B3 N6 168.38(15)
C38 N5 B3 N6 -9.7(2)
C43 N6 B3 F6 69.2(2)
C40 N6 B3 F6 -108.36(17)
C43 N6 B3 F5 -49.9(2)
C40 N6 B3 F5 132.56(16)
C43 N6 B3 N5 -169.28(15)
C40 N6 B3 N5 13.1(2)
C44 N7 B4 F7 -54.6(2)
C47 N7 B4 F7 124.51(17)
C44 N7 B4 F8 65.5(2)
C47 N7 B4 F8 -115.39(17)
C44 N7 B4 N8 -174.75(15)
C47 N7 B4 N8 4.4(2)
C52 N8 B4 F7 53.3(2)
C49 N8 B4 F7 -127.75(17)
C52 N8 B4 F8 -66.4(2)
C49 N8 B4 F8 112.49(18)
C52 N8 B4 N7 173.58(15)
C49 N8 B4 N7 -7.5(2)
